data_7127591
loop_
_publ_author_name
'Ohtani, Shunsuke'
'Takeda, Yusuke'
'Gon, Masayuki'
'Tanaka, Kazuo'
'Chujo, Yoshiki'

_publ_section_title
;
 Facile strategy for obtaining luminescent polymorphs based on the
 chirality of a boron-fused azomethine complex.
;
_journal_issue 97
_journal_name_full 'Chemical communications (Cambridge, England)'
_journal_page_first 15305
_journal_page_last 15308
_journal_paper_doi 10.1039/d0cc06383e
_journal_volume 56
_journal_year 2020
_chemical_formula_sum 'C17 H17 B Cl F N2 O2'
_chemical_formula_weight 346.58
_space_group_crystal_system trigonal
_space_group_IT_number 145
_space_group_name_Hall 'P 32'
_space_group_name_H-M_alt 'P 32'
_atom_sites_solution_hydrogens geom
_audit_creation_method SHELXL-2014/7
_audit_update_record
;
2020-09-23 deposited with the CCDC.	2020-11-12 downloaded from the CCDC.
;
_cell_angle_alpha 90
_cell_angle_beta 90
_cell_angle_gamma 120
_cell_formula_units_Z 3
_cell_length_a 12.8397(12)
_cell_length_b 12.8397(12)
_cell_length_c 8.5551(11)
_cell_measurement_reflns_used 4485
_cell_measurement_temperature 143(2)
_cell_measurement_theta_max 27.5
_cell_measurement_theta_min 3.0
_cell_volume 1221.4(2)
_computing_structure_refinement 'SHELXL-2014/7 (Sheldrick, 2014)'
_diffrn_ambient_temperature 143(2)
_diffrn_detector_area_resol_mean 28.5714
_diffrn_measured_fraction_theta_full 0.999
_diffrn_measured_fraction_theta_max 0.998
_diffrn_measurement_device_type
;
Rigaku Saturn724+ (4x4 bin mode)
;
_diffrn_measurement_method 'profile data from \w-scans'
_diffrn_radiation_type MoK\a
_diffrn_radiation_wavelength 0.71075
_diffrn_reflns_av_R_equivalents 0.0308
_diffrn_reflns_av_unetI/netI 0.0375
_diffrn_reflns_Laue_measured_fraction_full 0.999
_diffrn_reflns_Laue_measured_fraction_max 0.998
_diffrn_reflns_limit_h_max 16
_diffrn_reflns_limit_h_min -15
_diffrn_reflns_limit_k_max 16
_diffrn_reflns_limit_k_min -16
_diffrn_reflns_limit_l_max 11
_diffrn_reflns_limit_l_min -10
_diffrn_reflns_number 9865
_diffrn_reflns_point_group_measured_fraction_full 0.987
_diffrn_reflns_point_group_measured_fraction_max 0.980
_diffrn_reflns_theta_full 25.242
_diffrn_reflns_theta_max 27.462
_diffrn_reflns_theta_min 3.004
_diffrn_source 'Rotating Anode'
_exptl_absorpt_coefficient_mu 0.257
_exptl_absorpt_correction_T_max 1.000
_exptl_absorpt_correction_T_min 0.861
_exptl_absorpt_correction_type multi-scan
_exptl_crystal_colour Orange
_exptl_crystal_density_diffrn 1.414
_exptl_crystal_description Needle
_exptl_crystal_F_000 540
_exptl_crystal_size_max 0.360
_exptl_crystal_size_mid 0.150
_exptl_crystal_size_min 0.100
_refine_diff_density_max 0.417
_refine_diff_density_min -0.186
_refine_diff_density_rms 0.041
_refine_ls_abs_structure_details
;
 Flack x determined using 1276 quotients [(I+)-(I-)]/[(I+)+(I-)]
 (Parsons, Flack and Wagner, Acta Cryst. B69 (2013) 249-259).
;
_refine_ls_abs_structure_Flack 0.06(2)
_refine_ls_extinction_method none
_refine_ls_goodness_of_fit_ref 1.008
_refine_ls_hydrogen_treatment constr
_refine_ls_matrix_type full
_refine_ls_number_parameters 219
_refine_ls_number_reflns 3657
_refine_ls_number_restraints 1
_refine_ls_restrained_S_all 1.008
_refine_ls_R_factor_all 0.0386
_refine_ls_R_factor_gt 0.0342
_refine_ls_shift/su_max 0.000
_refine_ls_shift/su_mean 0.000
_refine_ls_structure_factor_coef Fsqd
_refine_ls_weighting_details 'w=1/[\s^2^(Fo^2^)+(0.0543P)^2^] where P=(Fo^2^+2Fc^2^)/3'
_refine_ls_weighting_scheme calc
_refine_ls_wR_factor_gt 0.0853
_refine_ls_wR_factor_ref 0.0876
_reflns_Friedel_coverage 0.965
_reflns_Friedel_fraction_full 0.975
_reflns_Friedel_fraction_max 0.963
_reflns_number_gt 3271
_reflns_number_total 3657
_reflns_threshold_expression 'I > 2\s(I)'
_cod_data_source_file d0cc06383e2.cif
_cod_data_source_block R_BAmCl
_cod_depositor_comments
;
The following automatic conversions were performed:

data item '_exptl_absorpt_correction_type' value 'Multi-scan' was
changed to 'multi-scan' in accordance with the
/home/data/users/saulius/crontab/automatic-downloads/rss-feeds/RSC/lib/dictionaries/cif_core.dic
dictionary named 'cif_core.dic' version 2.4.2 last updated on
2011-04-26.

Automatic conversion script
Id: cif_fix_values 7556 2019-12-06 15:28:31Z antanas 
;
_cod_original_cell_volume 1221.4(3)
_cod_database_code 7127591
_shelx_shelxl_version_number 2014/7
_shelx_space_group_comment
;
The symmetry employed for this shelxl refinement is uniquely defined
by the following loop, which should always be used as a source of
symmetry information in preference to the above space-group names.
They are only intended as comments.
;
_shelx_estimated_absorpt_t_min 0.913
_shelx_estimated_absorpt_t_max 0.975

loop_
_space_group_symop_operation_xyz
'x, y, z'
'-y, x-y, z+2/3'
'-x+y, -x, z+1/3'

loop_
_atom_site_label
_atom_site_type_symbol
_atom_site_fract_x
_atom_site_fract_y
_atom_site_fract_z
_atom_site_U_iso_or_equiv
_atom_site_adp_type
_atom_site_occupancy
_atom_site_site_symmetry_order
_atom_site_calc_flag
_atom_site_refinement_flags_posn
_atom_site_refinement_flags_adp
_atom_site_refinement_flags_occupancy
_atom_site_disorder_assembly
_atom_site_disorder_group
Cl01 Cl 0.24704(8) 1.22728(8) 0.45894(10) 0.0505(2) Uani 1 1 d . . . . .
F002 F 0.55575(14) 0.95756(15) 0.76580(19) 0.0402(4) Uani 1 1 d . . . . .
O003 O 0.61004(15) 0.93845(15) 0.5130(2) 0.0310(4) Uani 1 1 d . . . . .
O004 O 0.54332(15) 1.08105(16) 0.5719(3) 0.0364(5) Uani 1 1 d . . . . .
N005 N 0.39905(17) 0.87443(18) 0.5692(2) 0.0257(4) Uani 1 1 d . . . . .
N6 N 0.7185(2) 0.6479(2) 0.3782(3) 0.0410(6) Uani 1 1 d . . . . .
C007 C 0.3412(2) 0.9418(2) 0.5496(3) 0.0270(5) Uani 1 1 d . . . . .
C008 C 0.4241(2) 0.6093(2) 0.4844(3) 0.0295(5) Uani 1 1 d . . . . .
H1 H 0.3449 0.5478 0.4965 0.035 Uiso 1 1 calc R U . . .
C009 C 0.4310(2) 1.0630(2) 0.5497(3) 0.0298(5) Uani 1 1 d . . . . .
C00A C 0.3644(2) 0.7621(2) 0.5349(3) 0.0259(5) Uani 1 1 d . . . . .
H2 H 0.2831 0.7054 0.5256 0.031 Uiso 1 1 calc R U . . .
C00B C 0.6320(2) 0.6738(2) 0.4189(3) 0.0319(6) Uani 1 1 d . . . . .
C00C C 0.5759(2) 0.8217(2) 0.4926(3) 0.0274(5) Uani 1 1 d . . . . .
C00D C 0.6607(2) 0.7935(2) 0.4449(3) 0.0316(6) Uani 1 1 d . . . . .
H3 H 0.7393 0.8551 0.4293 0.038 Uiso 1 1 calc R U . . .
C00E C 0.4032(2) 1.1524(3) 0.5232(3) 0.0340(6) Uani 1 1 d . . . . .
H4 H 0.4621 1.2333 0.5236 0.041 Uiso 1 1 calc R U . . .
C00F C 0.1932(2) 0.9967(3) 0.4966(3) 0.0367(6) Uani 1 1 d . . . . .
H5 H 0.1138 0.9767 0.4794 0.044 Uiso 1 1 calc R U . . .
C00G C 0.4529(2) 0.7292(2) 0.5126(3) 0.0261(5) Uani 1 1 d . . . . .
C00H C 0.2838(3) 1.1161(3) 0.4962(3) 0.0356(6) Uani 1 1 d . . . . .
C00I C 0.2218(2) 0.9065(3) 0.5227(3) 0.0318(5) Uani 1 1 d . . . . .
H6 H 0.1628 0.8256 0.5220 0.038 Uiso 1 1 calc R U . . .
C00J C 0.5093(3) 0.5813(2) 0.4399(3) 0.0329(6) Uani 1 1 d . . . . .
H7 H 0.4875 0.5014 0.4230 0.039 Uiso 1 1 calc R U . . .
C00K C 0.6903(3) 0.5261(3) 0.3330(3) 0.0402(6) Uani 1 1 d . . . . .
H8 H 0.7477 0.5315 0.2551 0.048 Uiso 1 1 calc R U . . .
H9 H 0.6108 0.4841 0.2864 0.048 Uiso 1 1 calc R U . . .
C00L C 0.8500(3) 0.7415(3) 0.3844(3) 0.0420(7) Uani 1 1 d . . . . .
H10 H 0.8635 0.7979 0.4680 0.050 Uiso 1 1 calc R U . . .
H11 H 0.8967 0.7029 0.4072 0.050 Uiso 1 1 calc R U . . .
B00M B 0.5339(3) 0.9656(3) 0.6074(4) 0.0303(6) Uani 1 1 d . . . . .
C00N C 0.8914(3) 0.8080(3) 0.2331(4) 0.0513(8) Uani 1 1 d . . . . .
H12 H 0.8823 0.7529 0.1512 0.077 Uiso 1 1 calc R U . . .
H13 H 0.9745 0.8690 0.2416 0.077 Uiso 1 1 calc R U . . .
H14 H 0.8440 0.8448 0.2093 0.077 Uiso 1 1 calc R U . . .
C00O C 0.6941(3) 0.4555(3) 0.4709(4) 0.0439(7) Uani 1 1 d . . . . .
H15 H 0.7720 0.4979 0.5190 0.066 Uiso 1 1 calc R U . . .
H16 H 0.6789 0.3780 0.4365 0.066 Uiso 1 1 calc R U . . .
H17 H 0.6338 0.4456 0.5453 0.066 Uiso 1 1 calc R U . . .

loop_
_atom_site_aniso_label
_atom_site_aniso_U_11
_atom_site_aniso_U_22
_atom_site_aniso_U_33
_atom_site_aniso_U_23
_atom_site_aniso_U_13
_atom_site_aniso_U_12
Cl01 0.0619(5) 0.0647(5) 0.0493(4) 0.0045(4) 0.0030(4) 0.0500(5)
F002 0.0397(9) 0.0478(9) 0.0371(8) -0.0125(7) -0.0120(7) 0.0250(7)
O003 0.0226(8) 0.0241(8) 0.0445(11) -0.0020(7) 0.0022(8) 0.0104(7)
O004 0.0199(8) 0.0300(9) 0.0586(13) -0.0037(9) 0.0002(9) 0.0120(7)
N005 0.0208(9) 0.0283(10) 0.0256(11) -0.0014(8) 0.0001(8) 0.0104(8)
N6 0.0433(13) 0.0369(13) 0.0504(15) -0.0014(11) 0.0039(11) 0.0257(11)
C007 0.0246(11) 0.0336(13) 0.0225(12) -0.0010(10) 0.0020(9) 0.0143(10)
C008 0.0323(13) 0.0265(12) 0.0253(12) -0.0003(10) -0.0036(10) 0.0113(10)
C009 0.0272(12) 0.0342(13) 0.0310(13) 0.0000(11) 0.0038(10) 0.0175(10)
C00A 0.0254(11) 0.0288(11) 0.0191(11) 0.0009(9) 0.0025(9) 0.0104(10)
C00B 0.0378(14) 0.0343(13) 0.0300(13) -0.0026(11) -0.0027(11) 0.0229(12)
C00C 0.0287(12) 0.0277(12) 0.0255(12) -0.0011(10) -0.0004(10) 0.0138(10)
C00D 0.0292(12) 0.0297(12) 0.0361(15) 0.0028(11) 0.0020(11) 0.0150(10)
C00E 0.0323(13) 0.0346(13) 0.0380(15) 0.0028(11) 0.0100(11) 0.0188(11)
C00F 0.0295(13) 0.0555(17) 0.0325(14) -0.0050(13) 0.0001(11) 0.0267(14)
C00G 0.0277(12) 0.0288(12) 0.0206(12) 0.0002(9) -0.0002(9) 0.0134(10)
C00H 0.0446(15) 0.0505(16) 0.0262(13) 0.0032(12) 0.0046(11) 0.0347(14)
C00I 0.0248(12) 0.0409(14) 0.0284(13) -0.0062(11) 0.0001(10) 0.0155(11)
C00J 0.0400(15) 0.0290(12) 0.0303(14) -0.0022(11) -0.0036(11) 0.0178(12)
C00K 0.0499(17) 0.0420(15) 0.0416(16) -0.0062(13) 0.0006(13) 0.0326(14)
C00L 0.0505(17) 0.0509(17) 0.0384(16) -0.0074(13) -0.0061(14) 0.0356(15)
B00M 0.0223(12) 0.0286(13) 0.0382(16) -0.0054(12) -0.0038(12) 0.0112(11)
C00N 0.0522(19) 0.065(2) 0.0474(19) -0.0029(17) 0.0022(15) 0.0376(17)
C00O 0.0506(17) 0.0381(15) 0.0475(18) -0.0046(13) -0.0047(15) 0.0256(14)

loop_
_atom_type_symbol
_atom_type_description
_atom_type_scat_dispersion_real
_atom_type_scat_dispersion_imag
_atom_type_scat_source
C C 0.0033 0.0016 'International Tables Vol C Tables 4.2.6.8 and 6.1.1.4'
H H 0.0000 0.0000 'International Tables Vol C Tables 4.2.6.8 and 6.1.1.4'
B B 0.0013 0.0007 'International Tables Vol C Tables 4.2.6.8 and 6.1.1.4'
F F 0.0171 0.0103 'International Tables Vol C Tables 4.2.6.8 and 6.1.1.4'
N N 0.0061 0.0033 'International Tables Vol C Tables 4.2.6.8 and 6.1.1.4'
O O 0.0106 0.0060 'International Tables Vol C Tables 4.2.6.8 and 6.1.1.4'
Cl Cl 0.1484 0.1585 'International Tables Vol C Tables 4.2.6.8 and 6.1.1.4'

loop_
_geom_angle_atom_site_label_1
_geom_angle_atom_site_label_2
_geom_angle_atom_site_label_3
_geom_angle
_geom_angle_site_symmetry_1
_geom_angle_site_symmetry_3
_geom_angle_publ_flag
C00C O003 B00M 117.38(19) . . ?
C009 O004 B00M 108.3(2) . . ?
C00A N005 C007 131.1(2) . . ?
C00A N005 B00M 120.6(2) . . ?
C007 N005 B00M 107.00(19) . . ?
C00B N6 C00K 122.2(3) . . ?
C00B N6 C00L 121.6(2) . . ?
C00K N6 C00L 116.1(2) . . ?
C00I C007 C009 121.8(2) . . ?
C00I C007 N005 131.2(2) . . ?
C009 C007 N005 106.8(2) . . ?
C00J C008 C00G 121.8(2) . . ?
C00J C008 H1 119.1 . . ?
C00G C008 H1 119.1 . . ?
O004 C009 C00E 125.2(3) . . ?
O004 C009 C007 113.9(2) . . ?
C00E C009 C007 120.8(3) . . ?
N005 C00A C00G 118.6(2) . . ?
N005 C00A H2 120.7 . . ?
C00G C00A H2 120.7 . . ?
N6 C00B C00D 120.6(2) . . ?
N6 C00B C00J 121.7(2) . . ?
C00D C00B C00J 117.7(2) . . ?
O003 C00C C00D 118.2(2) . . ?
O003 C00C C00G 121.2(2) . . ?
C00D C00C C00G 120.5(2) . . ?
C00C C00D C00B 121.8(2) . . ?
C00C C00D H3 119.1 . . ?
C00B C00D H3 119.1 . . ?
C009 C00E C00H 116.9(3) . . ?
C009 C00E H4 121.6 . . ?
C00H C00E H4 121.6 . . ?
C00H C00F C00I 119.7(2) . . ?
C00H C00F H5 120.2 . . ?
C00I C00F H5 120.2 . . ?
C00A C00G C008 122.6(2) . . ?
C00A C00G C00C 119.1(2) . . ?
C008 C00G C00C 117.5(2) . . ?
C00E C00H C00F 123.3(3) . . ?
C00E C00H Cl01 117.6(2) . . ?
C00F C00H Cl01 119.1(2) . . ?
C007 C00I C00F 117.5(3) . . ?
C007 C00I H6 121.2 . . ?
C00F C00I H6 121.2 . . ?
C008 C00J C00B 120.7(2) . . ?
C008 C00J H7 119.7 . . ?
C00B C00J H7 119.7 . . ?
N6 C00K C00O 111.7(2) . . ?
N6 C00K H8 109.3 . . ?
C00O C00K H8 109.3 . . ?
N6 C00K H9 109.3 . . ?
C00O C00K H9 109.3 . . ?
H8 C00K H9 107.9 . . ?
C00N C00L N6 111.2(2) . . ?
C00N C00L H10 109.4 . . ?
N6 C00L H10 109.4 . . ?
C00N C00L H11 109.4 . . ?
N6 C00L H11 109.4 . . ?
H10 C00L H11 108.0 . . ?
F002 B00M O003 109.9(2) . . ?
F002 B00M O004 111.0(2) . . ?
O003 B00M O004 114.1(2) . . ?
F002 B00M N005 109.6(2) . . ?
O003 B00M N005 109.5(2) . . ?
O004 B00M N005 102.4(2) . . ?
C00L C00N H12 109.5 . . ?
C00L C00N H13 109.5 . . ?
H12 C00N H13 109.5 . . ?
C00L C00N H14 109.5 . . ?
H12 C00N H14 109.5 . . ?
H13 C00N H14 109.5 . . ?
C00K C00O H15 109.5 . . ?
C00K C00O H16 109.5 . . ?
H15 C00O H16 109.5 . . ?
C00K C00O H17 109.5 . . ?
H15 C00O H17 109.5 . . ?
H16 C00O H17 109.5 . . ?

loop_
_geom_bond_atom_site_label_1
_geom_bond_atom_site_label_2
_geom_bond_distance
_geom_bond_site_symmetry_2
_geom_bond_publ_flag
Cl01 C00H 1.742(3) . ?
F002 B00M 1.398(4) . ?
O003 C00C 1.347(3) . ?
O003 B00M 1.439(3) . ?
O004 C009 1.354(3) . ?
O004 B00M 1.458(3) . ?
N005 C00A 1.312(3) . ?
N005 C007 1.403(3) . ?
N005 B00M 1.564(3) . ?
N6 C00B 1.355(3) . ?
N6 C00K 1.470(3) . ?
N6 C00L 1.507(4) . ?
C007 C00I 1.384(3) . ?
C007 C009 1.398(4) . ?
C008 C00J 1.366(4) . ?
C008 C00G 1.412(3) . ?
C008 H1 0.9300 . ?
C009 C00E 1.382(4) . ?
C00A C00G 1.410(3) . ?
C00A H2 0.9300 . ?
C00B C00D 1.408(4) . ?
C00B C00J 1.432(4) . ?
C00C C00D 1.370(3) . ?
C00C C00G 1.434(3) . ?
C00D H3 0.9300 . ?
C00E C00H 1.381(4) . ?
C00E H4 0.9300 . ?
C00F C00H 1.386(4) . ?
C00F C00I 1.397(4) . ?
C00F H5 0.9300 . ?
C00I H6 0.9300 . ?
C00J H7 0.9300 . ?
C00K C00O 1.503(4) . ?
C00K H8 0.9700 . ?
C00K H9 0.9700 . ?
C00L C00N 1.495(5) . ?
C00L H10 0.9700 . ?
C00L H11 0.9700 . ?
C00N H12 0.9600 . ?
C00N H13 0.9600 . ?
C00N H14 0.9600 . ?
C00O H15 0.9600 . ?
C00O H16 0.9600 . ?
C00O H17 0.9600 . ?

loop_
_geom_torsion_atom_site_label_1
_geom_torsion_atom_site_label_2
_geom_torsion_atom_site_label_3
_geom_torsion_atom_site_label_4
_geom_torsion
_geom_torsion_site_symmetry_1
_geom_torsion_site_symmetry_2
_geom_torsion_site_symmetry_3
_geom_torsion_site_symmetry_4
_geom_torsion_publ_flag
C00A N005 C007 C00I 17.0(4) . . . . ?
B00M N005 C007 C00I -176.2(3) . . . . ?
C00A N005 C007 C009 -158.4(2) . . . . ?
B00M N005 C007 C009 8.4(3) . . . . ?
B00M O004 C009 C00E 175.8(3) . . . . ?
B00M O004 C009 C007 -6.5(3) . . . . ?
C00I C007 C009 O004 -177.5(2) . . . . ?
N005 C007 C009 O004 -1.6(3) . . . . ?
C00I C007 C009 C00E 0.2(4) . . . . ?
N005 C007 C009 C00E 176.1(2) . . . . ?
C007 N005 C00A C00G 156.8(2) . . . . ?
B00M N005 C00A C00G -8.5(3) . . . . ?
C00K N6 C00B C00D -173.0(3) . . . . ?
C00L N6 C00B C00D 10.1(4) . . . . ?
C00K N6 C00B C00J 8.2(4) . . . . ?
C00L N6 C00B C00J -168.7(3) . . . . ?
B00M O003 C00C C00D -161.0(3) . . . . ?
B00M O003 C00C C00G 22.0(3) . . . . ?
O003 C00C C00D C00B -179.2(2) . . . . ?
C00G C00C C00D C00B -2.2(4) . . . . ?
N6 C00B C00D C00C -177.2(3) . . . . ?
C00J C00B C00D C00C 1.7(4) . . . . ?
O004 C009 C00E C00H 177.2(3) . . . . ?
C007 C009 C00E C00H -0.3(4) . . . . ?
N005 C00A C00G C008 176.2(2) . . . . ?
N005 C00A C00G C00C -14.0(3) . . . . ?
C00J C008 C00G C00A 170.0(2) . . . . ?
C00J C008 C00G C00C 0.1(4) . . . . ?
O003 C00C C00G C00A 7.9(3) . . . . ?
C00D C00C C00G C00A -169.0(2) . . . . ?
O003 C00C C00G C008 178.2(2) . . . . ?
C00D C00C C00G C008 1.2(4) . . . . ?
C009 C00E C00H C00F 0.7(4) . . . . ?
C009 C00E C00H Cl01 -178.8(2) . . . . ?
C00I C00F C00H C00E -1.1(4) . . . . ?
C00I C00F C00H Cl01 178.5(2) . . . . ?
C009 C007 C00I C00F -0.5(4) . . . . ?
N005 C007 C00I C00F -175.3(2) . . . . ?
C00H C00F C00I C007 0.9(4) . . . . ?
C00G C008 C00J C00B -0.5(4) . . . . ?
N6 C00B C00J C008 178.5(3) . . . . ?
C00D C00B C00J C008 -0.4(4) . . . . ?
C00B N6 C00K C00O -91.9(3) . . . . ?
C00L N6 C00K C00O 85.1(3) . . . . ?
C00B N6 C00L C00N -89.6(3) . . . . ?
C00K N6 C00L C00N 93.4(3) . . . . ?
C00C O003 B00M F002 79.9(3) . . . . ?
C00C O003 B00M O004 -154.7(2) . . . . ?
C00C O003 B00M N005 -40.5(3) . . . . ?
C009 O004 B00M F002 -106.1(2) . . . . ?
C009 O004 B00M O003 129.0(2) . . . . ?
C009 O004 B00M N005 10.8(3) . . . . ?
C00A N005 B00M F002 -85.4(3) . . . . ?
C007 N005 B00M F002 106.1(2) . . . . ?
C00A N005 B00M O003 35.2(3) . . . . ?
C007 N005 B00M O003 -133.3(2) . . . . ?
C00A N005 B00M O004 156.6(2) . . . . ?
C007 N005 B00M O004 -11.8(3) . . . . ?
